data_4124755
loop_
_publ_author_name
'Yang, Ze-Peng'
'Wu, Qing-Feng'
'Shao, Wen'
'You, Shu-Li'

_publ_section_title
;
 Iridium-Catalyzed Intramolecular Asymmetric Allylic Dearomatization
 Reaction of Pyridines, Pyrazines, Quinolines, and Isoquinolines.
;
_journal_issue 50
_journal_name_full 'Journal of the American Chemical Society'
_journal_page_first 15899
_journal_page_last 15906
_journal_paper_doi 10.1021/jacs.5b10440
_journal_volume 137
_journal_year 2015
_chemical_absolute_configuration rmad
_chemical_formula_moiety 'C17 H17 N O3'
_chemical_formula_sum 'C17 H17 N O3'
_chemical_formula_weight 283.31
_chemical_name_systematic
;
 ?
;
_space_group_crystal_system orthorhombic
_space_group_IT_number 19
_space_group_name_Hall 'P 2ac 2ab'
_space_group_name_H-M_alt 'P 21 21 21'
_symmetry_space_group_name_Hall 'P 2ac 2ab'
_symmetry_space_group_name_H-M 'P 21 21 21'
_atom_sites_solution_hydrogens geom
_atom_sites_solution_primary direct
_audit_creation_date 2015-03-18
_audit_creation_method
;
Olex2 1.2
(compiled 2014.07.22 svn.r2960 for OlexSys, GUI svn.r4862)
;
_cell_angle_alpha 90
_cell_angle_beta 90
_cell_angle_gamma 90
_cell_formula_units_Z 4
_cell_length_a 6.40710(10)
_cell_length_b 14.3158(2)
_cell_length_c 15.2126(2)
_cell_measurement_reflns_used 5816
_cell_measurement_temperature 130
_cell_measurement_theta_max 69.091
_cell_measurement_theta_min 2.905
_cell_volume 1395.34(3)
_computing_cell_refinement 'SAINT v7.68A (Bruker, 2009)'
_computing_data_reduction 'SAINT v7.68A (Bruker, 2009)'
_computing_molecular_graphics 'Olex2 (Dolomanov et al., 2009)'
_computing_publication_material 'Olex2 (Dolomanov et al., 2009)'
_computing_structure_refinement 'XL (Sheldrick, 2008)'
_computing_structure_solution 'ShelXS (Sheldrick, 2008)'
_diffrn_ambient_temperature 130
_diffrn_measured_fraction_theta_full 0.991
_diffrn_measured_fraction_theta_max 0.968
_diffrn_measurement_device_type 'Bruker APEX-II CCD'
_diffrn_measurement_method '\f and \w scans'
_diffrn_radiation_monochromator graphite
_diffrn_radiation_type CuK\a
_diffrn_radiation_wavelength 1.54178
_diffrn_reflns_av_R_equivalents 0.0322
_diffrn_reflns_av_unetI/netI 0.0294
_diffrn_reflns_laue_measured_fraction_full 0.991
_diffrn_reflns_laue_measured_fraction_max 0.968
_diffrn_reflns_limit_h_max 7
_diffrn_reflns_limit_h_min -7
_diffrn_reflns_limit_k_max 16
_diffrn_reflns_limit_k_min -14
_diffrn_reflns_limit_l_max 17
_diffrn_reflns_limit_l_min -18
_diffrn_reflns_number 6635
_diffrn_reflns_point_group_measured_fraction_full 0.975
_diffrn_reflns_point_group_measured_fraction_max 0.944
_diffrn_reflns_theta_full 67.679
_diffrn_reflns_theta_max 69.591
_diffrn_reflns_theta_min 4.241
_diffrn_standards_number 0
_exptl_absorpt_coefficient_mu 0.752
_exptl_absorpt_correction_T_max 0.7532
_exptl_absorpt_correction_T_min 0.5718
_exptl_absorpt_correction_type multi-scan
_exptl_absorpt_process_details
;
SADABS-2008/1 (Bruker,2008) was used for absorption correction.
wR2(int) was 0.1439 before and 0.0418 after correction.
The Ratio of minimum to maximum transmission is 0.7592.
The \l/2 correction factor is 0.0015.
;
_exptl_crystal_colour red
_exptl_crystal_density_diffrn 1.349
_exptl_crystal_description block
_exptl_crystal_F_000 600
_exptl_crystal_size_max 0.28
_exptl_crystal_size_mid 0.22
_exptl_crystal_size_min 0.15
_refine_diff_density_max 0.187
_refine_diff_density_min -0.195
_refine_diff_density_rms 0.040
_refine_ls_abs_structure_details
;
 Flack x determined using 990 quotients [(I+)-(I-)]/[(I+)+(I-)]
 (Parsons, Flack and Wagner, Acta Cryst. B69 (2013) 249-259).
;
_refine_ls_abs_structure_Flack 0.00(6)
_refine_ls_extinction_coef 0.0288(18)
_refine_ls_extinction_expression Fc^*^=kFc[1+0.001xFc^2^\l^3^/sin(2\q)]^-1/4^
_refine_ls_extinction_method SHELXL
_refine_ls_goodness_of_fit_ref 1.068
_refine_ls_hydrogen_treatment constr
_refine_ls_matrix_type full
_refine_ls_number_parameters 193
_refine_ls_number_reflns 2489
_refine_ls_number_restraints 0
_refine_ls_restrained_S_all 1.068
_refine_ls_R_factor_all 0.0311
_refine_ls_R_factor_gt 0.0310
_refine_ls_shift/su_max 0.005
_refine_ls_shift/su_mean 0.001
_refine_ls_structure_factor_coef Fsqd
_refine_ls_weighting_details 'w=1/[\s^2^(Fo^2^)+(0.0569P)^2^+0.1714P] where P=(Fo^2^+2Fc^2^)/3'
_refine_ls_weighting_scheme calc
_refine_ls_wR_factor_gt 0.0825
_refine_ls_wR_factor_ref 0.0826
_reflns_Friedel_coverage 0.667
_reflns_friedel_fraction_full 0.952
_reflns_friedel_fraction_max 0.911
_reflns_number_gt 2480
_reflns_number_total 2489
_reflns_threshold_expression 'I > 2\s(I)'
_cod_data_source_file ja5b10440_si_002.cif
_cod_data_source_block cu_dm15188_0m
_cod_depositor_comments 'Adding full bibliography for 4124755.cif.'
_cod_database_code 4124755
_shelxl_version_number 2014-3
_shelx_space_group_comment
;
The symmetry employed for this shelxl refinement is uniquely defined
by the following loop, which should always be used as a source of
symmetry information in preference to the above space-group names.
They are only intended as comments.
;
_shelx_estimated_absorpt_t_max 0.896
_shelx_estimated_absorpt_t_min 0.817
_olex2_refinement_description
;
1. Fixed Uiso
 At 1.2 times of:
  All C(H) groups, All C(H,H) groups
 At 1.5 times of:
  All C(H,H,H) groups
2.a Ternary CH refined with riding coordinates:
 C12(H12)
2.b Secondary CH2 refined with riding coordinates:
 C11(H11A,H11B)
2.c Aromatic/amide H refined with riding coordinates:
 C2(H2), C3(H3), C4(H4), C7(H7), C8(H8), C13(H13)
2.d X=CH2 refined with riding coordinates:
 C14(H14A,H14B)
2.e Idealised Me refined as rotating group:
 C16(H16A,H16B,H16C), C17(H17A,H17B,H17C)
;
_olex2_submission_special_instructions 'No special instructions were received'

loop_
_space_group_symop_operation_xyz
'x, y, z'
'x+1/2, -y+1/2, -z'
'-x, y+1/2, -z+1/2'
'-x+1/2, -y, z+1/2'

loop_
_atom_site_label
_atom_site_type_symbol
_atom_site_fract_x
_atom_site_fract_y
_atom_site_fract_z
_atom_site_U_iso_or_equiv
_atom_site_adp_type
_atom_site_occupancy
_atom_site_site_symmetry_order
_atom_site_calc_flag
_atom_site_refinement_flags_posn
O1 O -0.2279(2) 0.19996(9) 0.90649(8) 0.0199(3) Uani 1 1 d .
O2 O 0.6617(2) 0.23847(9) 0.62831(8) 0.0239(3) Uani 1 1 d .
O3 O 0.8830(2) 0.11724(9) 0.60974(8) 0.0211(3) Uani 1 1 d .
N1 N 0.3499(2) 0.03587(10) 0.79061(9) 0.0162(3) Uani 1 1 d .
C1 C 0.1743(3) 0.03454(13) 0.84314(11) 0.0171(4) Uani 1 1 d .
C2 C 0.1143(3) -0.04661(12) 0.88863(12) 0.0207(4) Uani 1 1 d .
H2 H 0.1918 -0.1028 0.8828 0.025 Uiso 1 1 calc R
C3 C -0.0595(3) -0.04272(13) 0.94188(12) 0.0225(4) Uani 1 1 d .
H3 H -0.0988 -0.0970 0.9737 0.027 Uiso 1 1 calc R
C4 C -0.1799(3) 0.03784(13) 0.95078(12) 0.0216(4) Uani 1 1 d .
H4 H -0.2987 0.0384 0.9882 0.026 Uiso 1 1 calc R
C5 C -0.1234(3) 0.11729(13) 0.90417(11) 0.0178(4) Uani 1 1 d .
C6 C 0.0562(3) 0.11725(13) 0.84972(11) 0.0163(4) Uani 1 1 d .
C7 C 0.1195(3) 0.19781(12) 0.79970(11) 0.0178(4) Uani 1 1 d .
H7 H 0.0372 0.2530 0.8020 0.021 Uiso 1 1 calc R
C8 C 0.2942(3) 0.19646(12) 0.74945(11) 0.0173(4) Uani 1 1 d .
H8 H 0.3348 0.2507 0.7178 0.021 Uiso 1 1 calc R
C9 C 0.4178(3) 0.11297(12) 0.74408(11) 0.0165(4) Uani 1 1 d .
C10 C 0.5980(3) 0.09264(12) 0.69912(11) 0.0175(4) Uani 1 1 d .
C11 C 0.6644(3) -0.00648(12) 0.71901(12) 0.0183(4) Uani 1 1 d .
H11A H 0.7866 -0.0077 0.7589 0.022 Uiso 1 1 calc R
H11B H 0.6990 -0.0409 0.6645 0.022 Uiso 1 1 calc R
C12 C 0.4679(3) -0.04823(12) 0.76432(11) 0.0172(4) Uani 1 1 d .
H12 H 0.5081 -0.0859 0.8170 0.021 Uiso 1 1 calc R
C13 C 0.3444(3) -0.10640(12) 0.70049(12) 0.0196(4) Uani 1 1 d .
H13 H 0.3778 -0.1709 0.6966 0.023 Uiso 1 1 calc R
C14 C 0.1931(3) -0.07489(13) 0.64944(13) 0.0241(4) Uani 1 1 d .
H14A H 0.1550 -0.0108 0.6514 0.029 Uiso 1 1 calc R
H14B H 0.1225 -0.1163 0.6108 0.029 Uiso 1 1 calc R
C15 C 0.7087(3) 0.15783(12) 0.64445(12) 0.0177(4) Uani 1 1 d .
C16 C 1.0061(3) 0.17625(14) 0.55317(13) 0.0271(4) Uani 1 1 d .
H16A H 0.9241 0.1931 0.5012 0.041 Uiso 1 1 calc GR
H16B H 1.1322 0.1427 0.5349 0.041 Uiso 1 1 calc GR
H16C H 1.0458 0.2331 0.5850 0.041 Uiso 1 1 calc GR
C17 C -0.4043(3) 0.20663(13) 0.96353(12) 0.0239(4) Uani 1 1 d .
H17A H -0.5099 0.1609 0.9457 0.036 Uiso 1 1 calc GR
H17B H -0.4633 0.2697 0.9600 0.036 Uiso 1 1 calc GR
H17C H -0.3607 0.1939 1.0241 0.036 Uiso 1 1 calc GR

loop_
_atom_site_aniso_label
_atom_site_aniso_U_11
_atom_site_aniso_U_22
_atom_site_aniso_U_33
_atom_site_aniso_U_23
_atom_site_aniso_U_13
_atom_site_aniso_U_12
O1 0.0211(6) 0.0208(6) 0.0180(6) -0.0002(5) 0.0054(5) 0.0024(5)
O2 0.0260(7) 0.0224(7) 0.0232(7) 0.0038(5) 0.0041(5) -0.0004(5)
O3 0.0198(6) 0.0246(6) 0.0189(6) 0.0028(5) 0.0056(5) -0.0014(5)
N1 0.0183(7) 0.0156(7) 0.0147(7) -0.0004(6) 0.0011(6) -0.0007(6)
C1 0.0185(8) 0.0214(8) 0.0114(7) -0.0020(6) -0.0013(6) -0.0016(7)
C2 0.0260(9) 0.0181(8) 0.0180(8) 0.0010(7) 0.0001(7) 0.0011(7)
C3 0.0288(10) 0.0205(9) 0.0183(8) 0.0039(7) 0.0042(8) -0.0023(7)
C4 0.0247(9) 0.0256(9) 0.0146(8) 0.0000(7) 0.0050(7) -0.0022(8)
C5 0.0200(9) 0.0194(8) 0.0142(8) -0.0030(7) -0.0012(7) 0.0000(7)
C6 0.0196(8) 0.0177(8) 0.0116(7) -0.0021(6) 0.0001(7) -0.0022(6)
C7 0.0207(8) 0.0177(8) 0.0150(7) -0.0019(7) -0.0021(6) 0.0006(7)
C8 0.0214(9) 0.0165(8) 0.0139(8) -0.0001(6) -0.0012(6) -0.0026(7)
C9 0.0197(8) 0.0183(8) 0.0114(7) -0.0019(6) -0.0024(7) -0.0041(7)
C10 0.0183(8) 0.0201(8) 0.0140(8) -0.0011(6) -0.0007(6) -0.0003(7)
C11 0.0170(8) 0.0207(9) 0.0173(8) -0.0017(7) 0.0004(7) 0.0001(7)
C12 0.0189(9) 0.0173(8) 0.0152(8) -0.0003(6) 0.0007(7) 0.0011(7)
C13 0.0227(9) 0.0158(8) 0.0202(8) -0.0009(7) 0.0021(7) -0.0007(7)
C14 0.0248(9) 0.0230(9) 0.0244(9) -0.0027(7) -0.0044(8) -0.0025(8)
C15 0.0188(8) 0.0206(8) 0.0136(8) -0.0025(6) -0.0022(7) -0.0031(7)
C16 0.0242(9) 0.0340(10) 0.0231(9) 0.0056(8) 0.0068(8) -0.0049(8)
C17 0.0223(9) 0.0277(10) 0.0217(9) -0.0013(8) 0.0062(7) 0.0018(8)

loop_
_atom_type_symbol
_atom_type_description
_atom_type_scat_dispersion_real
_atom_type_scat_dispersion_imag
_atom_type_scat_source
C C 0.0181 0.0091 'International Tables Vol C Tables 4.2.6.8 and 6.1.1.4'
H H 0.0000 0.0000 'International Tables Vol C Tables 4.2.6.8 and 6.1.1.4'
N N 0.0311 0.0180 'International Tables Vol C Tables 4.2.6.8 and 6.1.1.4'
O O 0.0492 0.0322 'International Tables Vol C Tables 4.2.6.8 and 6.1.1.4'

loop_
_geom_angle_atom_site_label_1
_geom_angle_atom_site_label_2
_geom_angle_atom_site_label_3
_geom_angle
C5 O1 C17 117.60(14)
C15 O3 C16 115.42(14)
C1 N1 C9 124.38(15)
C1 N1 C12 124.26(14)
C9 N1 C12 110.55(13)
N1 C1 C2 121.29(16)
N1 C1 C6 117.88(15)
C2 C1 C6 120.83(16)
C1 C2 H2 120.8
C3 C2 C1 118.49(17)
C3 C2 H2 120.8
C2 C3 H3 118.7
C2 C3 C4 122.52(17)
C4 C3 H3 118.7
C3 C4 H4 120.5
C5 C4 C3 118.94(17)
C5 C4 H4 120.5
O1 C5 C4 124.85(16)
O1 C5 C6 114.51(15)
C4 C5 C6 120.63(16)
C1 C6 C5 118.56(15)
C1 C6 C7 118.95(16)
C5 C6 C7 122.49(16)
C6 C7 H7 119.4
C8 C7 C6 121.28(16)
C8 C7 H7 119.4
C7 C8 H8 120.0
C7 C8 C9 119.95(16)
C9 C8 H8 120.0
N1 C9 C8 117.50(15)
C10 C9 N1 110.55(16)
C10 C9 C8 131.95(16)
C9 C10 C11 109.62(15)
C9 C10 C15 124.43(16)
C15 C10 C11 125.90(16)
C10 C11 H11A 111.2
C10 C11 H11B 111.2
C10 C11 C12 102.80(14)
H11A C11 H11B 109.1
C12 C11 H11A 111.2
C12 C11 H11B 111.2
N1 C12 C11 102.79(13)
N1 C12 H12 110.8
N1 C12 C13 110.90(14)
C11 C12 H12 110.8
C13 C12 C11 110.65(14)
C13 C12 H12 110.8
C12 C13 H13 117.4
C14 C13 C12 125.19(17)
C14 C13 H13 117.4
C13 C14 H14A 120.0
C13 C14 H14B 120.0
H14A C14 H14B 120.0
O2 C15 O3 121.84(17)
O2 C15 C10 127.61(17)
O3 C15 C10 110.55(15)
O3 C16 H16A 109.5
O3 C16 H16B 109.5
O3 C16 H16C 109.5
H16A C16 H16B 109.5
H16A C16 H16C 109.5
H16B C16 H16C 109.5
O1 C17 H17A 109.5
O1 C17 H17B 109.5
O1 C17 H17C 109.5
H17A C17 H17B 109.5
H17A C17 H17C 109.5
H17B C17 H17C 109.5

loop_
_geom_bond_atom_site_label_1
_geom_bond_atom_site_label_2
_geom_bond_distance
O1 C5 1.360(2)
O1 C17 1.428(2)
O2 C15 1.218(2)
O3 C15 1.366(2)
O3 C16 1.441(2)
N1 C1 1.380(2)
N1 C9 1.382(2)
N1 C12 1.477(2)
C1 C2 1.406(2)
C1 C6 1.409(2)
C2 H2 0.9500
C2 C3 1.378(3)
C3 H3 0.9500
C3 C4 1.394(3)
C4 H4 0.9500
C4 C5 1.388(3)
C5 C6 1.418(2)
C6 C7 1.440(2)
C7 H7 0.9500
C7 C8 1.356(3)
C8 H8 0.9500
C8 C9 1.436(3)
C9 C10 1.373(3)
C10 C11 1.512(2)
C10 C15 1.437(3)
C11 H11A 0.9900
C11 H11B 0.9900
C11 C12 1.555(2)
C12 H12 1.0000
C12 C13 1.504(2)
C13 H13 0.9500
C13 C14 1.321(3)
C14 H14A 0.9500
C14 H14B 0.9500
C16 H16A 0.9800
C16 H16B 0.9800
C16 H16C 0.9800
C17 H17A 0.9800
C17 H17B 0.9800
C17 H17C 0.9800

loop_
_geom_torsion_atom_site_label_1
_geom_torsion_atom_site_label_2
_geom_torsion_atom_site_label_3
_geom_torsion_atom_site_label_4
_geom_torsion
O1 C5 C6 C1 -179.94(14)
O1 C5 C6 C7 -1.2(2)
N1 C1 C2 C3 178.31(16)
N1 C1 C6 C5 -179.35(15)
N1 C1 C6 C7 1.9(2)
N1 C9 C10 C11 -2.18(19)
N1 C9 C10 C15 -179.98(15)
N1 C12 C13 C14 23.5(2)
C1 N1 C9 C8 -1.5(2)
C1 N1 C9 C10 179.18(15)
C1 N1 C12 C11 -171.66(14)
C1 N1 C12 C13 70.1(2)
C1 C2 C3 C4 1.4(3)
C1 C6 C7 C8 -2.6(2)
C2 C1 C6 C5 0.8(2)
C2 C1 C6 C7 -177.96(16)
C2 C3 C4 C5 0.2(3)
C3 C4 C5 O1 179.53(16)
C3 C4 C5 C6 -1.3(3)
C4 C5 C6 C1 0.8(2)
C4 C5 C6 C7 179.49(17)
C5 C6 C7 C8 178.72(16)
C6 C1 C2 C3 -1.8(3)
C6 C7 C8 C9 1.2(2)
C7 C8 C9 N1 0.8(2)
C7 C8 C9 C10 179.95(17)
C8 C9 C10 C11 178.62(17)
C8 C9 C10 C15 0.8(3)
C9 N1 C1 C2 179.96(16)
C9 N1 C1 C6 0.1(2)
C9 N1 C12 C11 18.26(17)
C9 N1 C12 C13 -100.02(16)
C9 C10 C11 C12 13.10(18)
C9 C10 C15 O2 -1.2(3)
C9 C10 C15 O3 179.17(15)
C10 C11 C12 N1 -18.09(16)
C10 C11 C12 C13 100.37(16)
C11 C10 C15 O2 -178.60(17)
C11 C10 C15 O3 1.7(2)
C11 C12 C13 C14 -89.9(2)
C12 N1 C1 C2 11.2(2)
C12 N1 C1 C6 -168.61(15)
C12 N1 C9 C8 168.58(14)
C12 N1 C9 C10 -10.76(19)
C15 C10 C11 C12 -169.14(16)
C16 O3 C15 O2 0.0(2)
C16 O3 C15 C10 179.68(15)
C17 O1 C5 C4 2.4(2)
C17 O1 C5 C6 -176.83(15)
